data_1550946
loop_
_publ_author_name
'Dhakal, Ram'
'Parkin, Sean'
'Lehmler, Hans-Joachim'

_publ_section_title
;
 3,5-Dichloro-3',4'-dimethoxybiphenyl
;
_journal_coeditor_code SJ4203
_journal_issue 4
_journal_name_full IUCrData
_journal_page_first x190518
_journal_paper_doi 10.1107/S2414314619005182
_journal_volume 4
_journal_year 2019
_chemical_formula_iupac 'C14 H12 Cl2 O2'
_chemical_formula_moiety 'C14 H12 Cl2 O2'
_chemical_formula_sum 'C14 H12 Cl2 O2'
_chemical_formula_weight 283.14
_chemical_name_systematic
;
3,5-Dichloro-3',4'-dimethoxybiphenyl
;
_space_group_crystal_system monoclinic
_space_group_IT_number 14
_space_group_name_Hall '-P 2ybc'
_space_group_name_H-M_alt 'P 1 21/c 1'
_symmetry_space_group_name_Hall '-P 2ybc'
_symmetry_space_group_name_H-M 'P 1 21/c 1'
_atom_sites_solution_hydrogens difmap
_atom_sites_solution_primary direct
_atom_sites_solution_secondary difmap
_audit_creation_method SHELXL-2018/3
_cell_angle_alpha 90
_cell_angle_beta 103.749(10)
_cell_angle_gamma 90
_cell_formula_units_Z 4
_cell_length_a 10.8596(10)
_cell_length_b 15.1262(10)
_cell_length_c 7.9040(3)
_cell_measurement_reflns_used 6723
_cell_measurement_temperature 90.0(2)
_cell_measurement_theta_max 27.48
_cell_measurement_theta_min 1.00
_cell_volume 1261.14(16)
_computing_cell_refinement
;
<i>SCALEPACK</i> (Otwinowski & Minor, 2006)
;
_computing_data_collection
;
<i>COLLECT</i> (Nonius, 1998)
;
_computing_data_reduction
;
<i>DENZO-SMN</i> (Otwinowski & Minor, 2006)
;
_computing_molecular_graphics
;
<i>XP in SHELXTL</i> (Sheldrick, 2008)
;
_computing_publication_material
;
<i>SHELX</i> (Sheldrick, 2008) and <i>CIFFIX</i> (Parkin, 2013)
;
_computing_structure_refinement
;
<i>SHELXL2018</i> (Sheldrick, 2015)
;
_computing_structure_solution
;
<i>SHELXS</i> (Sheldrick, 2008)
;
_diffrn_ambient_temperature 90.0(2)
_diffrn_detector_area_resol_mean 9.1
_diffrn_measured_fraction_theta_full 1.000
_diffrn_measured_fraction_theta_max 1.000
_diffrn_measurement_device_type 'Nonius KappaCCD diffractometer'
_diffrn_measurement_method '\f and \w scans at fixed \c = 55\%'
_diffrn_radiation_type MoK\a
_diffrn_radiation_wavelength 0.71073
_diffrn_reflns_av_R_equivalents 0.0359
_diffrn_reflns_av_unetI/netI 0.0294
_diffrn_reflns_limit_h_max 13
_diffrn_reflns_limit_h_min -14
_diffrn_reflns_limit_k_max 19
_diffrn_reflns_limit_k_min -19
_diffrn_reflns_limit_l_max 10
_diffrn_reflns_limit_l_min -10
_diffrn_reflns_number 11657
_diffrn_reflns_theta_full 25.242
_diffrn_reflns_theta_max 27.489
_diffrn_reflns_theta_min 1.931
_diffrn_source 'fine-focus sealed-tube'
_exptl_absorpt_coefficient_mu 0.504
_exptl_absorpt_correction_T_max 0.863
_exptl_absorpt_correction_T_min 0.843
_exptl_absorpt_correction_type multi-scan
_exptl_absorpt_process_details
;
(<i>Scalepack</i>; Otwinowski & Minor, 2006)
;
_exptl_crystal_colour colourless
_exptl_crystal_density_diffrn 1.491
_exptl_crystal_description block
_exptl_crystal_F_000 584
_exptl_crystal_size_max 0.350
_exptl_crystal_size_mid 0.350
_exptl_crystal_size_min 0.300
_refine_diff_density_max 0.289
_refine_diff_density_min -0.238
_refine_ls_extinction_coef 0.0036(10)
_refine_ls_extinction_expression Fc^*^=kFc[1+0.001xFc^2^\l^3^/sin(2\q)]^-1/4^
_refine_ls_extinction_method
;
SHELXL2018 (Sheldrick, 2015)
;
_refine_ls_goodness_of_fit_ref 1.090
_refine_ls_hydrogen_treatment constr
_refine_ls_matrix_type full
_refine_ls_number_parameters 166
_refine_ls_number_reflns 2899
_refine_ls_number_restraints 0
_refine_ls_restrained_S_all 1.090
_refine_ls_R_factor_all 0.0376
_refine_ls_R_factor_gt 0.0298
_refine_ls_shift/su_max 0.000
_refine_ls_shift/su_mean 0.000
_refine_ls_structure_factor_coef Fsqd
_refine_ls_weighting_details 'w=1/[\s^2^(Fo^2^)+(0.0274P)^2^+0.5814P] where P=(Fo^2^+2Fc^2^)/3'
_refine_ls_weighting_scheme calc
_refine_ls_wR_factor_gt 0.0694
_refine_ls_wR_factor_ref 0.0721
_reflns_number_gt 2521
_reflns_number_total 2899
_reflns_threshold_expression 'I > 2\s(I)'
_cod_data_source_file sj4203sup1.cif
_cod_data_source_block I
_cod_database_code 1550946
_shelx_space_group_comment
;
The symmetry employed for this shelxl refinement is uniquely defined
by the following loop, which should always be used as a source of
symmetry information in preference to the above space-group names.
They are only intended as comments.
;
_shelx_estimated_absorpt_t_min 0.843
_shelx_estimated_absorpt_t_max 0.863

loop_
_space_group_symop_operation_xyz
'x, y, z'
'-x, y+1/2, -z+1/2'
'-x, -y, -z'
'x, -y-1/2, z-1/2'

loop_
_atom_site_type_symbol
_atom_site_label
_atom_site_fract_x
_atom_site_fract_y
_atom_site_fract_z
_atom_site_U_iso_or_equiv
_atom_site_adp_type
_atom_site_calc_flag
_atom_site_occupancy
Cl Cl1 0.60753(3) 0.14404(3) 0.24758(5) 0.02195(11) Uani d 1
Cl Cl2 0.68140(3) 0.00465(2) 0.89050(4) 0.01849(11) Uani d 1
C C1 0.38939(13) 0.13567(9) 0.59009(18) 0.0143(3) Uani d 1
C C2 0.43570(13) 0.15454(9) 0.44322(18) 0.0158(3) Uani d 1
H H2 0.384740 0.185934 0.347780 0.019 Uiso calc 1
C C3 0.55644(14) 0.12705(10) 0.43819(18) 0.0161(3) Uani d 1
C C4 0.63554(13) 0.08233(9) 0.57460(18) 0.0162(3) Uani d 1
H H4 0.718627 0.064728 0.569857 0.019 Uiso calc 1
C C5 0.58725(13) 0.06454(9) 0.71870(18) 0.0147(3) Uani d 1
C C6 0.46684(13) 0.09022(9) 0.72952(18) 0.0153(3) Uani d 1
H H6 0.437275 0.077075 0.830574 0.018 Uiso calc 1
C C1' 0.25668(13) 0.15968(9) 0.59000(17) 0.0144(3) Uani d 1
C C2' 0.17925(13) 0.09856(9) 0.65066(17) 0.0141(3) Uani d 1
H H2' 0.213997 0.044236 0.700603 0.017 Uiso calc 1
C C3' 0.05248(13) 0.11749(9) 0.63765(17) 0.0138(3) Uani d 1
C C4' 0.00084(13) 0.19851(9) 0.56645(17) 0.0142(3) Uani d 1
C C5' 0.07794(14) 0.25948(9) 0.51099(18) 0.0155(3) Uani d 1
H H5' 0.044267 0.314924 0.465840 0.019 Uiso calc 1
C C6' 0.20519(14) 0.23956(10) 0.52135(18) 0.0166(3) Uani d 1
H H6' 0.257030 0.281250 0.480869 0.020 Uiso calc 1
O O1 -0.03319(9) 0.06153(6) 0.68480(13) 0.0172(2) Uani d 1
C C7 0.01422(14) -0.02040(9) 0.76311(19) 0.0174(3) Uani d 1
H H7A 0.057591 -0.052147 0.685996 0.026 Uiso calc 1
H H7B -0.056387 -0.056294 0.782171 0.026 Uiso calc 1
H H7C 0.074053 -0.009068 0.874989 0.026 Uiso calc 1
O O2 -0.12548(9) 0.20904(6) 0.55654(13) 0.0171(2) Uani d 1
C C8 -0.18099(14) 0.29114(9) 0.4881(2) 0.0177(3) Uani d 1
H H8A -0.140273 0.339681 0.562957 0.027 Uiso calc 1
H H8B -0.271851 0.290436 0.484248 0.027 Uiso calc 1
H H8C -0.168898 0.299578 0.370183 0.027 Uiso calc 1

loop_
_atom_site_aniso_label
_atom_site_aniso_U_11
_atom_site_aniso_U_22
_atom_site_aniso_U_33
_atom_site_aniso_U_12
_atom_site_aniso_U_13
_atom_site_aniso_U_23
Cl1 0.0224(2) 0.0305(2) 0.01586(18) -0.00474(15) 0.01035(14) -0.00050(15)
Cl2 0.01430(18) 0.0238(2) 0.01618(18) 0.00001(13) 0.00128(13) 0.00173(14)
C1 0.0154(7) 0.0134(7) 0.0142(6) -0.0019(5) 0.0035(5) -0.0031(5)
C2 0.0172(7) 0.0156(7) 0.0146(7) -0.0014(5) 0.0036(5) -0.0002(5)
C3 0.0185(7) 0.0180(7) 0.0136(7) -0.0060(6) 0.0072(6) -0.0027(5)
C4 0.0128(7) 0.0177(7) 0.0188(7) -0.0034(5) 0.0051(5) -0.0042(6)
C5 0.0153(7) 0.0144(7) 0.0131(6) -0.0020(5) 0.0006(5) -0.0013(5)
C6 0.0160(7) 0.0169(7) 0.0141(6) -0.0038(5) 0.0059(5) -0.0009(6)
C1' 0.0154(7) 0.0170(7) 0.0109(6) -0.0005(5) 0.0033(5) -0.0023(5)
C2' 0.0166(7) 0.0136(6) 0.0113(6) 0.0008(5) 0.0019(5) 0.0002(5)
C3' 0.0155(7) 0.0150(7) 0.0111(6) -0.0027(5) 0.0034(5) -0.0007(5)
C4' 0.0140(7) 0.0169(7) 0.0114(6) 0.0006(5) 0.0025(5) -0.0026(5)
C5' 0.0203(7) 0.0129(7) 0.0133(6) 0.0014(5) 0.0040(6) 0.0006(5)
C6' 0.0193(7) 0.0172(7) 0.0150(7) -0.0022(6) 0.0071(6) 0.0012(6)
O1 0.0141(5) 0.0150(5) 0.0228(5) 0.0000(4) 0.0049(4) 0.0057(4)
C7 0.0175(7) 0.0158(7) 0.0183(7) -0.0001(5) 0.0029(6) 0.0040(6)
O2 0.0137(5) 0.0164(5) 0.0213(5) 0.0033(4) 0.0042(4) 0.0033(4)
C8 0.0176(7) 0.0144(7) 0.0212(7) 0.0047(5) 0.0049(6) 0.0007(6)

loop_
_atom_type_symbol
_atom_type_description
_atom_type_scat_dispersion_real
_atom_type_scat_dispersion_imag
_atom_type_scat_source
C C 0.0033 0.0016 'International Tables Vol C Tables 4.2.6.8 and 6.1.1.4'
H H 0.0000 0.0000 'International Tables Vol C Tables 4.2.6.8 and 6.1.1.4'
O O 0.0106 0.0060 'International Tables Vol C Tables 4.2.6.8 and 6.1.1.4'
Cl Cl 0.1484 0.1585 'International Tables Vol C Tables 4.2.6.8 and 6.1.1.4'

loop_
_geom_angle_atom_site_label_1
_geom_angle_atom_site_label_2
_geom_angle_atom_site_label_3
_geom_angle
C6 C1 C2 119.12(13)
C6 C1 C1' 121.49(12)
C2 C1 C1' 119.29(12)
C3 C2 C1 119.46(13)
C3 C2 H2 120.3
C1 C2 H2 120.3
C4 C3 C2 122.72(13)
C4 C3 Cl1 118.61(11)
C2 C3 Cl1 118.57(11)
C3 C4 C5 116.61(13)
C3 C4 H4 121.7
C5 C4 H4 121.7
C6 C5 C4 122.82(13)
C6 C5 Cl2 118.94(11)
C4 C5 Cl2 118.22(11)
C5 C6 C1 119.27(13)
C5 C6 H6 120.4
C1 C6 H6 120.4
C6' C1' C2' 119.18(13)
C6' C1' C1 120.93(13)
C2' C1' C1 119.79(12)
C3' C2' C1' 120.13(13)
C3' C2' H2' 119.9
C1' C2' H2' 119.9
O1 C3' C2' 125.28(13)
O1 C3' C4' 114.44(12)
C2' C3' C4' 120.25(13)
O2 C4' C5' 125.39(13)
O2 C4' C3' 115.09(12)
C5' C4' C3' 119.52(13)
C4' C5' C6' 120.11(13)
C4' C5' H5' 119.9
C6' C5' H5' 119.9
C1' C6' C5' 120.78(13)
C1' C6' H6' 119.6
C5' C6' H6' 119.6
C3' O1 C7 117.10(11)
O1 C7 H7A 109.5
O1 C7 H7B 109.5
H7A C7 H7B 109.5
O1 C7 H7C 109.5
H7A C7 H7C 109.5
H7B C7 H7C 109.5
C4' O2 C8 116.80(11)
O2 C8 H8A 109.5
O2 C8 H8B 109.5
H8A C8 H8B 109.5
O2 C8 H8C 109.5
H8A C8 H8C 109.5
H8B C8 H8C 109.5

loop_
_geom_bond_atom_site_label_1
_geom_bond_atom_site_label_2
_geom_bond_distance
Cl1 C3 1.7439(14)
Cl2 C5 1.7464(14)
C1 C6 1.398(2)
C1 C2 1.3998(19)
C1 C1' 1.4861(19)
C2 C3 1.385(2)
C2 H2 0.9500
C3 C4 1.385(2)
C4 C5 1.389(2)
C4 H4 0.9500
C5 C6 1.386(2)
C6 H6 0.9500
C1' C6' 1.387(2)
C1' C2' 1.408(2)
C2' C3' 1.3858(19)
C2' H2' 0.9500
C3' O1 1.3732(16)
C3' C4' 1.4082(19)
C4' O2 1.3646(16)
C4' C5' 1.385(2)
C5' C6' 1.398(2)
C5' H5' 0.9500
C6' H6' 0.9500
O1 C7 1.4256(17)
C7 H7A 0.9800
C7 H7B 0.9800
C7 H7C 0.9800
O2 C8 1.4293(16)
C8 H8A 0.9800
C8 H8B 0.9800
C8 H8C 0.9800

loop_
_geom_torsion_atom_site_label_1
_geom_torsion_atom_site_label_2
_geom_torsion_atom_site_label_3
_geom_torsion_atom_site_label_4
_geom_torsion
C6 C1 C2 C3 0.7(2)
C1' C1 C2 C3 -175.75(13)
C1 C2 C3 C4 -1.1(2)
C1 C2 C3 Cl1 175.29(11)
C2 C3 C4 C5 1.0(2)
Cl1 C3 C4 C5 -175.35(11)
C3 C4 C5 C6 -0.6(2)
C3 C4 C5 Cl2 177.65(10)
C4 C5 C6 C1 0.3(2)
Cl2 C5 C6 C1 -177.94(10)
C2 C1 C6 C5 -0.3(2)
C1' C1 C6 C5 176.03(13)
C6 C1 C1' C6' 142.42(14)
C2 C1 C1' C6' -41.23(19)
C6 C1 C1' C2' -41.44(19)
C2 C1 C1' C2' 134.91(14)
C6' C1' C2' C3' 1.6(2)
C1 C1' C2' C3' -174.65(12)
C1' C2' C3' O1 176.85(12)
C1' C2' C3' C4' -1.1(2)
O1 C3' C4' O2 0.44(17)
C2' C3' C4' O2 178.57(12)
O1 C3' C4' C5' -178.72(12)
C2' C3' C4' C5' -0.6(2)
O2 C4' C5' C6' -177.32(13)
C3' C4' C5' C6' 1.8(2)
C2' C1' C6' C5' -0.4(2)
C1 C1' C6' C5' 175.76(13)
C4' C5' C6' C1' -1.3(2)
C2' C3' O1 C7 4.0(2)
C4' C3' O1 C7 -177.97(12)
C5' C4' O2 C8 -2.07(19)
C3' C4' O2 C8 178.82(12)

_cod_database_fobs_code 1550946
